data_7046080
loop_
_publ_author_name
'Fischer, Paul J.'
'Senthil, Shuruthi'
'Stephan, Jeremy T.'
'Swift, McKinley L'
'Storlie, Meghan D.'
'Chan, Emily T.'
'Vollmer, Matthew V.'
'Young, Victor G.'

_publ_section_title
;
 Inductive modulation of tris(phosphinomethyl)phenylborate donation at
 group VI metals via borate phenyl substituent modification.
;
_journal_issue 17
_journal_name_full 'Dalton transactions (Cambridge, England : 2003)'
_journal_page_first 6166
_journal_page_last 6176
_journal_paper_doi 10.1039/c8dt00703a
_journal_volume 47
_journal_year 2018
_chemical_formula_moiety '2(C47 H45 B P3 Tl), C6 H6'
_chemical_formula_sum 'C100 H96 B2 P6 Tl2'
_chemical_formula_weight 1913.94
_chemical_name_common 17144z
_space_group_crystal_system monoclinic
_space_group_IT_number 14
_space_group_name_Hall '-P 2ybc'
_space_group_name_H-M_alt 'P 1 21/c 1'
_symmetry_space_group_name_Hall '-P 2ybc'
_symmetry_space_group_name_H-M 'P 1 21/c 1'
_atom_sites_solution_hydrogens geom
_audit_creation_method SHELXL-2014/6
_audit_update_record
;
2018-02-16 deposited with the CCDC.
2018-04-04 downloaded from the CCDC.
;
_cell_angle_alpha 90
_cell_angle_beta 92.754(4)
_cell_angle_gamma 90
_cell_formula_units_Z 4
_cell_length_a 12.1041(18)
_cell_length_b 18.327(3)
_cell_length_c 38.204(5)
_cell_measurement_reflns_used 2737
_cell_measurement_temperature 100(2)
_cell_measurement_theta_max 36.17
_cell_measurement_theta_min 2.53
_cell_volume 8465(2)
_computing_cell_refinement 'Bruker SAINT'
_computing_data_collection 'Bruker APEX3'
_computing_data_reduction 'Bruker SAINT'
_computing_molecular_graphics 'Bruker SHELXTL'
_computing_publication_material 'Bruker SHELXTL'
_computing_structure_refinement 'SHELXL-2014/6 (Sheldrick, 2014)'
_computing_structure_solution 'SHELXT-2014/5 (Sheldrick, 2014)'
_diffrn_ambient_temperature 100(2)
_diffrn_measured_fraction_theta_full 0.996
_diffrn_measured_fraction_theta_max 0.997
_diffrn_measurement_device_type 'Bruker VENTURE PHOTON-II'
_diffrn_measurement_method '\f and \w scans'
_diffrn_radiation_type MoK\a
_diffrn_radiation_wavelength 0.71073
_diffrn_reflns_av_R_equivalents 0.0324
_diffrn_reflns_av_unetI/netI 0.0399
_diffrn_reflns_Laue_measured_fraction_full 0.996
_diffrn_reflns_Laue_measured_fraction_max 0.997
_diffrn_reflns_limit_h_max 15
_diffrn_reflns_limit_h_min -9
_diffrn_reflns_limit_k_max 19
_diffrn_reflns_limit_k_min -23
_diffrn_reflns_limit_l_max 48
_diffrn_reflns_limit_l_min -48
_diffrn_reflns_number 51299
_diffrn_reflns_point_group_measured_fraction_full 0.996
_diffrn_reflns_point_group_measured_fraction_max 0.997
_diffrn_reflns_theta_full 25.242
_diffrn_reflns_theta_max 27.103
_diffrn_reflns_theta_min 2.245
_diffrn_source micro-focus
_exptl_absorpt_coefficient_mu 3.964
_exptl_absorpt_correction_T_max 0.7471
_exptl_absorpt_correction_T_min 0.5949
_exptl_absorpt_correction_type multi-scan
_exptl_absorpt_process_details 'SADABS-2016/2 (Sheldrick, 2016)'
_exptl_crystal_colour Colorless
_exptl_crystal_density_diffrn 1.502
_exptl_crystal_description Needle
_exptl_crystal_F_000 3832
_exptl_crystal_size_max 0.200
_exptl_crystal_size_mid 0.090
_exptl_crystal_size_min 0.060
_exptl_transmission_factor_max 0.7471
_exptl_transmission_factor_min 0.5949
_refine_diff_density_max 2.828
_refine_diff_density_min -1.872
_refine_diff_density_rms 0.123
_refine_ls_extinction_method none
_refine_ls_goodness_of_fit_ref 1.257
_refine_ls_hydrogen_treatment constr
_refine_ls_matrix_type full
_refine_ls_number_parameters 995
_refine_ls_number_reflns 18619
_refine_ls_number_restraints 936
_refine_ls_restrained_S_all 1.239
_refine_ls_R_factor_all 0.0543
_refine_ls_R_factor_gt 0.0470
_refine_ls_shift/su_max 0.006
_refine_ls_shift/su_mean 0.000
_refine_ls_structure_factor_coef Fsqd
_refine_ls_weighting_details 'w=1/[\s^2^(Fo^2^)+43.0102P] where P=(Fo^2^+2Fc^2^)/3'
_refine_ls_weighting_scheme calc
_refine_ls_wR_factor_gt 0.0917
_refine_ls_wR_factor_ref 0.0937
_reflns_Friedel_coverage 0.000
_reflns_number_gt 16716
_reflns_number_total 18619
_reflns_threshold_expression 'I > 2\s(I)'
_cod_data_source_file c8dt00703a2.cif
_cod_data_source_block 17144z
_cod_depositor_comments 'Adding full bibliography for 7046074--7046090.cif.'
_cod_database_code 7046080
_shelx_space_group_comment
;
The symmetry employed for this shelxl refinement is uniquely defined
by the following loop, which should always be used as a source of
symmetry information in preference to the above space-group names.
They are only intended as comments.
;
_shelx_estimated_absorpt_t_min 0.504
_shelx_estimated_absorpt_t_max 0.797
_shelxl_version_number 2014/6

loop_
_space_group_symop_operation_xyz
'x, y, z'
'-x, y+1/2, -z+1/2'
'-x, -y, -z'
'x, -y-1/2, z-1/2'

loop_
_atom_site_label
_atom_site_type_symbol
_atom_site_fract_x
_atom_site_fract_y
_atom_site_fract_z
_atom_site_U_iso_or_equiv
_atom_site_adp_type
_atom_site_occupancy
_atom_site_site_symmetry_order
_atom_site_calc_flag
_atom_site_refinement_flags_posn
_atom_site_refinement_flags_adp
Tl1 Tl 0.78139(2) 0.38171(2) 0.34335(2) 0.02006(5) Uani 1 1 d . U
P1 P 0.82509(10) 0.26099(7) 0.29416(3) 0.0158(2) Uani 1 1 d . U
P2 P 0.98417(10) 0.42192(7) 0.30662(3) 0.0173(3) Uani 1 1 d . U
P3 P 0.70316(10) 0.43462(7) 0.27233(3) 0.0153(2) Uani 1 1 d . U
B1 B 0.8934(5) 0.3618(3) 0.23699(14) 0.0164(10) Uani 1 1 d . U
C1 C 0.9348(4) 0.3527(3) 0.19680(13) 0.0171(9) Uani 1 1 d . U
C2 C 1.0461(4) 0.3493(3) 0.18891(13) 0.0176(10) Uani 1 1 d . U
H2A H 1.1004 0.3528 0.2076 0.021 Uiso 1 1 calc R U
C3 C 1.0819(4) 0.3411(3) 0.15457(14) 0.0244(11) Uani 1 1 d . U
C4 C 1.0033(5) 0.3339(4) 0.12721(15) 0.0331(13) Uani 1 1 d . U
H4A H 1.0262 0.3286 0.1039 0.040 Uiso 1 1 calc R U
C5 C 0.8908(5) 0.3345(4) 0.13365(14) 0.0321(13) Uani 1 1 d . U
C6 C 0.8596(4) 0.3434(3) 0.16798(14) 0.0244(11) Uani 1 1 d . U
H6A H 0.7829 0.3431 0.1722 0.029 Uiso 1 1 calc R U
C7 C 1.2034(5) 0.3397(3) 0.14772(15) 0.0301(13) Uani 1 1 d . U
H7A H 1.2439 0.3150 0.1671 0.045 Uiso 1 1 calc R U
H7B H 1.2308 0.3898 0.1457 0.045 Uiso 1 1 calc R U
H7C H 1.2147 0.3134 0.1258 0.045 Uiso 1 1 calc R U
C8 C 0.8056(6) 0.3238(5) 0.10411(17) 0.0494(19) Uani 1 1 d . U
H8A H 0.8340 0.3432 0.0824 0.074 Uiso 1 1 calc R U
H8B H 0.7376 0.3498 0.1095 0.074 Uiso 1 1 calc R U
H8C H 0.7897 0.2717 0.1013 0.074 Uiso 1 1 calc R U
C9 C 0.8920(4) 0.2778(3) 0.25303(13) 0.0167(9) Uani 1 1 d . U
H9A H 0.9697 0.2614 0.2562 0.020 Uiso 1 1 calc R U
H9B H 0.8558 0.2460 0.2350 0.020 Uiso 1 1 calc R U
C10 C 0.9824(4) 0.4169(3) 0.25880(12) 0.0162(9) Uani 1 1 d . U
H10A H 0.9692 0.4669 0.2498 0.019 Uiso 1 1 calc R U
H10C H 1.0576 0.4028 0.2523 0.019 Uiso 1 1 calc R U
C11 C 0.7677(4) 0.3981(3) 0.23377(12) 0.0159(9) Uani 1 1 d . U
H11A H 0.7173 0.3604 0.2236 0.019 Uiso 1 1 calc R U
H11B H 0.7697 0.4382 0.2164 0.019 Uiso 1 1 calc R U
C12 C 0.6836(4) 0.2305(3) 0.28283(13) 0.0171(9) Uani 1 1 d . U
C13 C 0.6408(4) 0.2192(3) 0.24876(14) 0.0239(11) Uani 1 1 d . U
H13A H 0.6861 0.2271 0.2295 0.029 Uiso 1 1 calc R U
C14 C 0.5322(5) 0.1964(3) 0.24285(16) 0.0310(13) Uani 1 1 d . U
H14A H 0.5039 0.1886 0.2195 0.037 Uiso 1 1 calc R U
C15 C 0.4647(4) 0.1848(3) 0.27049(16) 0.0301(12) Uani 1 1 d . U
H15A H 0.3903 0.1695 0.2662 0.036 Uiso 1 1 calc R U
C16 C 0.5061(4) 0.1956(3) 0.30447(15) 0.0267(12) Uani 1 1 d . U
H16A H 0.4601 0.1877 0.3236 0.032 Uiso 1 1 calc R U
C17 C 0.6151(4) 0.2181(3) 0.31069(13) 0.0216(11) Uani 1 1 d . U
H17A H 0.6433 0.2251 0.3341 0.026 Uiso 1 1 calc R U
C18 C 0.8868(4) 0.1759(3) 0.31064(12) 0.0142(9) Uani 1 1 d . U
C19 C 0.8724(5) 0.1094(3) 0.29268(14) 0.0251(11) Uani 1 1 d . U
H19A H 0.8260 0.1076 0.2719 0.030 Uiso 1 1 calc R U
C20 C 0.9243(4) 0.0470(3) 0.30476(14) 0.0236(11) Uani 1 1 d . U
H20A H 0.9118 0.0024 0.2925 0.028 Uiso 1 1 calc R U
C21 C 0.9939(5) 0.0480(3) 0.33411(16) 0.0344(13) Uani 1 1 d . U
H21A H 1.0294 0.0046 0.3423 0.041 Uiso 1 1 calc R U
C22 C 1.0117(7) 0.1130(4) 0.35163(19) 0.052(2) Uani 1 1 d . U
H22A H 1.0610 0.1148 0.3717 0.063 Uiso 1 1 calc R U
C23 C 0.9577(6) 0.1759(3) 0.33991(16) 0.0382(15) Uani 1 1 d . U
H23A H 0.9700 0.2202 0.3524 0.046 Uiso 1 1 calc R U
C24 C 1.0843(4) 0.3535(3) 0.32276(13) 0.0203(10) Uani 1 1 d . U
C25 C 1.1421(4) 0.3068(3) 0.30147(14) 0.0237(11) Uani 1 1 d . U
H25A H 1.1338 0.3115 0.2767 0.028 Uiso 1 1 calc R U
C26 C 1.2119(5) 0.2535(4) 0.31600(16) 0.0339(14) Uani 1 1 d . U
H26A H 1.2504 0.2218 0.3011 0.041 Uiso 1 1 calc R U
C27 C 1.2257(5) 0.2465(4) 0.35175(17) 0.0404(15) Uani 1 1 d . U
H27A H 1.2723 0.2093 0.3615 0.049 Uiso 1 1 calc R U
C28 C 1.1720(5) 0.2933(4) 0.37337(15) 0.0364(14) Uani 1 1 d . U
H28A H 1.1828 0.2893 0.3981 0.044 Uiso 1 1 calc R U
C29 C 1.1018(5) 0.3466(3) 0.35890(14) 0.0280(12) Uani 1 1 d . U
H29A H 1.0650 0.3789 0.3740 0.034 Uiso 1 1 calc R U
C30 C 1.0609(4) 0.5065(3) 0.31617(12) 0.0185(10) Uani 1 1 d . U
C31 C 1.1694(4) 0.5155(3) 0.30634(14) 0.0260(11) Uani 1 1 d . U
H31A H 1.2064 0.4761 0.2958 0.031 Uiso 1 1 calc R U
C32 C 1.2238(5) 0.5810(3) 0.31167(15) 0.0284(12) Uani 1 1 d . U
H32A H 1.2979 0.5862 0.3049 0.034 Uiso 1 1 calc R U
C33 C 1.1711(5) 0.6389(3) 0.32674(14) 0.0269(11) Uani 1 1 d . U
H33A H 1.2090 0.6838 0.3305 0.032 Uiso 1 1 calc R U
C34 C 1.0633(5) 0.6317(3) 0.33640(15) 0.0274(12) Uani 1 1 d . U
H34A H 1.0264 0.6718 0.3464 0.033 Uiso 1 1 calc R U
C35 C 1.0089(4) 0.5655(3) 0.33143(14) 0.0245(11) Uani 1 1 d . U
H35A H 0.9352 0.5604 0.3386 0.029 Uiso 1 1 calc R U
C36 C 0.7414(4) 0.5310(3) 0.27569(13) 0.0172(9) Uani 1 1 d . U
C37 C 0.8108(4) 0.5662(3) 0.25274(14) 0.0210(10) Uani 1 1 d . U
H37A H 0.8358 0.5408 0.2330 0.025 Uiso 1 1 calc R U
C38 C 0.8431(4) 0.6376(3) 0.25861(15) 0.0254(11) Uani 1 1 d . U
H38A H 0.8923 0.6603 0.2433 0.030 Uiso 1 1 calc R U
C39 C 0.8045(5) 0.6768(3) 0.28667(15) 0.0279(12) Uani 1 1 d . U
H39A H 0.8268 0.7259 0.2905 0.033 Uiso 1 1 calc R U
C40 C 0.7328(5) 0.6430(3) 0.30908(15) 0.0274(12) Uani 1 1 d . U
H40A H 0.7043 0.6695 0.3280 0.033 Uiso 1 1 calc R U
C41 C 0.7035(4) 0.5713(3) 0.30381(14) 0.0221(11) Uani 1 1 d . U
H41A H 0.6562 0.5485 0.3197 0.026 Uiso 1 1 calc R U
C42 C 0.5572(4) 0.4412(3) 0.25706(13) 0.0195(10) Uani 1 1 d . U
C43 C 0.5169(5) 0.4978(4) 0.2371(2) 0.062(3) Uani 1 1 d . U
H43A H 0.5642 0.5375 0.2322 0.074 Uiso 1 1 calc R U
C44 C 0.4077(6) 0.4986(4) 0.2238(3) 0.069(3) Uani 1 1 d . U
H44A H 0.3809 0.5391 0.2104 0.083 Uiso 1 1 calc R U
C45 C 0.3393(5) 0.4415(4) 0.22997(17) 0.0340(13) Uani 1 1 d . U
H45A H 0.2645 0.4422 0.2212 0.041 Uiso 1 1 calc R U
C46 C 0.3792(4) 0.3833(4) 0.24884(17) 0.0333(13) Uani 1 1 d . U
H46A H 0.3329 0.3425 0.2527 0.040 Uiso 1 1 calc R U
C47 C 0.4877(4) 0.3837(3) 0.26247(15) 0.0275(12) Uani 1 1 d . U
H47A H 0.5143 0.3432 0.2759 0.033 Uiso 1 1 calc R U
Tl2 Tl 0.55483(2) 0.41249(2) 0.50954(2) 0.02077(5) Uani 1 1 d . U
P4 P 0.58149(11) 0.32367(8) 0.44771(3) 0.0221(3) Uani 1 1 d . U
P5 P 0.33021(10) 0.37204(7) 0.48663(3) 0.0178(3) Uani 1 1 d . U
P6 P 0.52842(11) 0.26089(8) 0.53069(4) 0.0226(3) Uani 1 1 d . U
B2 B 0.4021(5) 0.2212(3) 0.46442(17) 0.0258(12) Uani 1 1 d . U
C48 C 0.3347(5) 0.1508(3) 0.44670(16) 0.0334(13) Uani 1 1 d . U
C49 C 0.3637(6) 0.1170(4) 0.41445(18) 0.0436(15) Uani 1 1 d . U
H49A H 0.4276 0.1336 0.4034 0.052 Uiso 1 1 calc R U
C50 C 0.3005(6) 0.0599(4) 0.39868(19) 0.0476(16) Uani 1 1 d . U
C51 C 0.2056(6) 0.0352(4) 0.41587(19) 0.0472(16) Uani 1 1 d . U
H51A H 0.1635 -0.0043 0.4061 0.057 Uiso 1 1 calc R U
C52 C 0.1738(6) 0.0674(3) 0.44638(18) 0.0425(15) Uani 1 1 d . U
C53 C 0.2364(6) 0.1255(3) 0.4629(2) 0.0469(16) Uani 1 1 d . U
H53A H 0.2136 0.1469 0.4840 0.056 Uiso 1 1 calc R U
C54 C 0.3342(8) 0.0272(5) 0.3639(2) 0.076(3) Uani 1 1 d . U
H54A H 0.3025 -0.0217 0.3611 0.114 Uiso 1 1 calc R U
H54B H 0.4150 0.0242 0.3638 0.114 Uiso 1 1 calc R U
H54C H 0.3067 0.0584 0.3445 0.114 Uiso 1 1 calc R U
C55 C 0.0686(7) 0.0440(4) 0.4620(2) 0.058(2) Uani 1 1 d . U
H55A H 0.0802 0.0402 0.4875 0.087 Uiso 1 1 calc R U
H55B H 0.0461 -0.0036 0.4524 0.087 Uiso 1 1 calc R U
H55C H 0.0107 0.0800 0.4563 0.087 Uiso 1 1 calc R U
C56 C 0.5201(5) 0.2336(3) 0.44458(14) 0.0285(12) Uani 1 1 d . U
H56A H 0.5069 0.2217 0.4194 0.034 Uiso 1 1 calc R U
H56B H 0.5747 0.1980 0.4544 0.034 Uiso 1 1 calc R U
C57 C 0.3164(4) 0.2912(3) 0.45913(14) 0.0226(10) Uani 1 1 d . U
H57A H 0.2407 0.2721 0.4616 0.027 Uiso 1 1 calc R U
H57B H 0.3205 0.3076 0.4345 0.027 Uiso 1 1 calc R U
C58 C 0.4299(5) 0.2017(3) 0.50692(14) 0.0251(11) Uani 1 1 d . U
H58A H 0.4582 0.1511 0.5085 0.030 Uiso 1 1 calc R U
H58B H 0.3594 0.2030 0.5190 0.030 Uiso 1 1 calc R U
C59 C 0.7283(5) 0.3143(4) 0.43896(14) 0.0353(13) Uani 1 1 d . U
C60 C 0.7735(6) 0.2491(5) 0.42777(17) 0.0523(18) Uani 1 1 d . U
H60A H 0.7277 0.2083 0.4222 0.063 Uiso 1 1 calc R U
C61 C 0.8893(7) 0.2452(7) 0.4250(2) 0.078(3) Uani 1 1 d . U
H61A H 0.9219 0.2011 0.4175 0.093 Uiso 1 1 calc R U
C62 C 0.9548(7) 0.3040(7) 0.4329(2) 0.081(3) Uani 1 1 d . U
H62A H 1.0327 0.2994 0.4317 0.097 Uiso 1 1 calc R U
C63 C 0.9112(6) 0.3689(7) 0.4424(2) 0.072(2) Uani 1 1 d . U
H63A H 0.9574 0.4102 0.4465 0.087 Uiso 1 1 calc R U
C64 C 0.7972(5) 0.3738(5) 0.44589(16) 0.0460(16) Uani 1 1 d . U
H64A H 0.7661 0.4186 0.4532 0.055 Uiso 1 1 calc R U
C65 C 0.5287(4) 0.3748(3) 0.40921(13) 0.0222(10) Uani 1 1 d . U
C66 C 0.4728(5) 0.3439(4) 0.38061(14) 0.0326(13) Uani 1 1 d . U
H66A H 0.4595 0.2928 0.3803 0.039 Uiso 1 1 calc R U
C67 C 0.4354(6) 0.3862(4) 0.35222(16) 0.0418(15) Uani 1 1 d . U
H67A H 0.3960 0.3642 0.3329 0.050 Uiso 1 1 calc R U
C68 C 0.4556(5) 0.4604(4) 0.35216(16) 0.0343(13) Uani 1 1 d . U
H68A H 0.4308 0.4895 0.3328 0.041 Uiso 1 1 calc R U
C69 C 0.5117(5) 0.4918(4) 0.38033(16) 0.0364(14) Uani 1 1 d . U
H69A H 0.5265 0.5427 0.3804 0.044 Uiso 1 1 calc R U
C70 C 0.5470(5) 0.4494(3) 0.40876(15) 0.0330(13) Uani 1 1 d . U
H70A H 0.5845 0.4719 0.4283 0.040 Uiso 1 1 calc R U
C71 C 0.2389(4) 0.4412(3) 0.46560(13) 0.0183(10) Uani 1 1 d . U
C72 C 0.2510(5) 0.4571(3) 0.43035(14) 0.0241(11) Uani 1 1 d . U
H72A H 0.3018 0.4297 0.4175 0.029 Uiso 1 1 calc R U
C73 C 0.1903(5) 0.5124(3) 0.41362(15) 0.0287(12) Uani 1 1 d . U
H73A H 0.1990 0.5222 0.3895 0.034 Uiso 1 1 calc R U
C74 C 0.1165(5) 0.5535(3) 0.43251(16) 0.0317(13) Uani 1 1 d . U
H74A H 0.0753 0.5918 0.4214 0.038 Uiso 1 1 calc R U
C75 C 0.1038(5) 0.5380(4) 0.46755(17) 0.0357(14) Uani 1 1 d . U
H75A H 0.0532 0.5655 0.4805 0.043 Uiso 1 1 calc R U
C76 C 0.1647(5) 0.4823(3) 0.48392(15) 0.0300(12) Uani 1 1 d . U
H76A H 0.1554 0.4723 0.5080 0.036 Uiso 1 1 calc R U
C77 C 0.2612(4) 0.3522(3) 0.52700(14) 0.0224(10) Uani 1 1 d . U
C78 C 0.1702(5) 0.3061(4) 0.52885(16) 0.0369(15) Uani 1 1 d . U
H78A H 0.1406 0.2832 0.5081 0.044 Uiso 1 1 calc R U
C79 C 0.1228(5) 0.2931(4) 0.56027(17) 0.0439(16) Uani 1 1 d . U
H79A H 0.0623 0.2603 0.5611 0.053 Uiso 1 1 calc R U
C80 C 0.1619(5) 0.3272(4) 0.59033(17) 0.0435(16) Uani 1 1 d . U
H80A H 0.1273 0.3189 0.6118 0.052 Uiso 1 1 calc R U
C81 C 0.2505(6) 0.3728(5) 0.58935(17) 0.0488(18) Uani 1 1 d . U
H81A H 0.2787 0.3958 0.6102 0.059 Uiso 1 1 calc R U
C82 C 0.2994(5) 0.3854(4) 0.55777(16) 0.0375(15) Uani 1 1 d . U
H82A H 0.3607 0.4177 0.5573 0.045 Uiso 1 1 calc R U
C83 C 0.5173(4) 0.2420(3) 0.57767(14) 0.0256(11) Uani 1 1 d . U
C84 C 0.4806(5) 0.1757(4) 0.59007(16) 0.0328(13) Uani 1 1 d . U
H84A H 0.4568 0.1387 0.5740 0.039 Uiso 1 1 calc R U
C85 C 0.4783(5) 0.1627(4) 0.62595(16) 0.0394(15) Uani 1 1 d . U
H85A H 0.4535 0.1168 0.6341 0.047 Uiso 1 1 calc R U
C86 C 0.5112(5) 0.2152(4) 0.64953(17) 0.0431(15) Uani 1 1 d . U
H86A H 0.5088 0.2060 0.6740 0.052 Uiso 1 1 calc R U
C87 C 0.5478(6) 0.2812(4) 0.63774(17) 0.0445(16) Uani 1 1 d . U
H87A H 0.5710 0.3178 0.6541 0.053 Uiso 1 1 calc R U
C88 C 0.5512(5) 0.2949(4) 0.60184(15) 0.0326(13) Uani 1 1 d . U
H88A H 0.5768 0.3407 0.5939 0.039 Uiso 1 1 calc R U
C89 C 0.6666(4) 0.2257(3) 0.52305(14) 0.0283(12) Uani 1 1 d . U
C90 C 0.6878(6) 0.1539(4) 0.5156(2) 0.0476(17) Uani 1 1 d . U
H90A H 0.6290 0.1195 0.5151 0.057 Uiso 1 1 calc R U
C91 C 0.7962(7) 0.1302(5) 0.5087(2) 0.062(2) Uani 1 1 d . U
H91A H 0.8102 0.0806 0.5033 0.074 Uiso 1 1 calc R U
C92 C 0.8809(6) 0.1807(5) 0.51001(19) 0.0555(18) Uani 1 1 d . U
H92A H 0.9536 0.1657 0.5051 0.067 Uiso 1 1 calc R U
C93 C 0.8615(5) 0.2513(5) 0.51827(18) 0.0471(17) Uani 1 1 d . U
H93A H 0.9208 0.2854 0.5195 0.057 Uiso 1 1 calc R U
C94 C 0.7547(5) 0.2740(4) 0.52489(15) 0.0330(13) Uani 1 1 d . U
H94A H 0.7421 0.3235 0.5308 0.040 Uiso 1 1 calc R U
C95 C 0.7509(9) 0.0456(6) 0.3866(3) 0.085(3) Uani 1 1 d . U
H95A H 0.7727 0.0691 0.3658 0.102 Uiso 1 1 calc R U
C96 C 0.8254(10) -0.0016(6) 0.4057(3) 0.089(3) Uani 1 1 d . U
H96A H 0.8968 -0.0110 0.3975 0.107 Uiso 1 1 calc R U
C97 C 0.7919(8) -0.0345(6) 0.4371(3) 0.079(3) Uani 1 1 d . U
H97A H 0.8399 -0.0671 0.4499 0.095 Uiso 1 1 calc R U
C98 C 0.6872(9) -0.0184(6) 0.4491(3) 0.086(3) Uani 1 1 d . U
H98A H 0.6636 -0.0380 0.4705 0.103 Uiso 1 1 calc R U
C99 C 0.6217(9) 0.0253(5) 0.4294(3) 0.076(3) Uani 1 1 d . U
H99A H 0.5502 0.0357 0.4374 0.091 Uiso 1 1 calc R U
C100 C 0.6507(9) 0.0564(6) 0.3982(3) 0.091(3) Uani 1 1 d . U
H10B H 0.5988 0.0856 0.3851 0.109 Uiso 1 1 calc R U

loop_
_atom_site_aniso_label
_atom_site_aniso_U_11
_atom_site_aniso_U_22
_atom_site_aniso_U_33
_atom_site_aniso_U_23
_atom_site_aniso_U_13
_atom_site_aniso_U_12
Tl1 0.01868(9) 0.02186(10) 0.01990(9) -0.00222(8) 0.00369(7) -0.00017(8)
P1 0.0132(6) 0.0159(6) 0.0183(6) -0.0027(5) 0.0001(5) -0.0001(5)
P2 0.0122(6) 0.0210(7) 0.0185(6) -0.0027(5) 0.0001(5) -0.0012(5)
P3 0.0119(5) 0.0138(6) 0.0199(6) -0.0010(5) -0.0013(5) 0.0006(5)
B1 0.016(2) 0.016(3) 0.017(2) 0.0001(18) -0.0007(19) 0.0003(19)
C1 0.019(2) 0.012(2) 0.019(2) -0.0034(17) -0.0012(17) 0.0004(18)
C2 0.018(2) 0.012(2) 0.022(2) -0.0022(18) -0.0034(18) 0.0029(18)
C3 0.025(2) 0.021(3) 0.028(2) -0.005(2) 0.0040(19) 0.001(2)
C4 0.033(3) 0.044(4) 0.024(2) -0.010(2) 0.006(2) -0.002(2)
C5 0.029(3) 0.045(4) 0.022(2) -0.015(2) -0.001(2) -0.001(2)
C6 0.018(2) 0.031(3) 0.024(2) -0.008(2) -0.0015(19) -0.002(2)
C7 0.030(3) 0.034(3) 0.026(3) -0.016(2) 0.005(2) -0.004(2)
C8 0.036(3) 0.078(6) 0.033(3) -0.021(3) -0.007(3) -0.006(3)
C9 0.011(2) 0.018(2) 0.022(2) 0.0007(18) 0.0017(18) 0.0011(17)
C10 0.013(2) 0.018(2) 0.017(2) 0.0023(17) -0.0018(17) -0.0005(18)
C11 0.016(2) 0.013(2) 0.018(2) -0.0043(17) -0.0026(17) 0.0007(17)
C12 0.015(2) 0.015(2) 0.021(2) -0.0017(18) 0.0022(17) 0.0015(17)
C13 0.021(2) 0.031(3) 0.020(2) -0.004(2) 0.0022(19) -0.003(2)
C14 0.022(2) 0.040(4) 0.031(3) -0.006(2) 0.000(2) -0.005(2)
C15 0.016(2) 0.035(3) 0.039(3) -0.002(2) 0.003(2) -0.005(2)
C16 0.019(2) 0.028(3) 0.034(3) 0.002(2) 0.008(2) -0.004(2)
C17 0.021(2) 0.023(3) 0.021(2) 0.000(2) 0.0041(19) 0.000(2)
C18 0.018(2) 0.007(2) 0.017(2) -0.0072(16) 0.0000(17) -0.0029(16)
C19 0.030(3) 0.025(3) 0.020(2) -0.0091(19) -0.005(2) 0.002(2)
C20 0.022(2) 0.021(3) 0.027(2) -0.008(2) 0.003(2) 0.005(2)
C21 0.041(3) 0.022(3) 0.039(3) 0.004(2) -0.010(3) 0.002(2)
C22 0.075(5) 0.028(3) 0.050(4) -0.002(3) -0.037(4) 0.006(3)
C23 0.058(4) 0.024(3) 0.031(3) -0.006(2) -0.021(3) -0.001(3)
C24 0.017(2) 0.027(3) 0.017(2) 0.0006(18) -0.0027(18) -0.0002(19)
C25 0.016(2) 0.033(3) 0.022(2) -0.003(2) -0.0043(19) 0.004(2)
C26 0.026(3) 0.040(3) 0.035(3) -0.004(2) -0.008(2) 0.013(3)
C27 0.029(3) 0.054(4) 0.037(3) 0.006(3) -0.012(2) 0.012(3)
C28 0.031(3) 0.054(4) 0.023(3) 0.007(2) -0.010(2) 0.004(3)
C29 0.023(3) 0.040(3) 0.021(2) 0.000(2) -0.002(2) -0.003(2)
C30 0.017(2) 0.023(2) 0.015(2) -0.0006(18) -0.0035(18) -0.0020(18)
C31 0.021(2) 0.029(3) 0.029(3) -0.001(2) 0.004(2) -0.001(2)
C32 0.021(2) 0.029(3) 0.035(3) 0.004(2) -0.001(2) -0.004(2)
C33 0.026(3) 0.026(3) 0.028(3) 0.006(2) -0.008(2) -0.005(2)
C34 0.025(3) 0.022(3) 0.035(3) -0.004(2) -0.002(2) 0.000(2)
C35 0.019(2) 0.027(3) 0.027(3) -0.003(2) -0.004(2) 0.0010(19)
C36 0.012(2) 0.017(2) 0.022(2) 0.0001(17) -0.0038(18) -0.0001(17)
C37 0.016(2) 0.019(2) 0.028(2) 0.0015(19) -0.001(2) 0.0006(18)
C38 0.021(2) 0.017(2) 0.037(3) 0.007(2) -0.005(2) -0.0068(19)
C39 0.028(3) 0.016(3) 0.039(3) 0.000(2) -0.010(2) -0.005(2)
C40 0.029(3) 0.020(3) 0.032(3) -0.004(2) -0.006(2) 0.004(2)
C41 0.019(2) 0.024(3) 0.024(2) 0.0007(19) -0.002(2) -0.0010(19)
C42 0.013(2) 0.019(2) 0.026(2) -0.0028(19) -0.0013(18) 0.0007(17)
C43 0.026(3) 0.041(4) 0.115(7) 0.040(4) -0.032(4) -0.014(3)
C44 0.028(3) 0.045(4) 0.130(8) 0.044(5) -0.038(4) -0.011(3)
C45 0.017(2) 0.036(3) 0.047(3) 0.001(3) -0.010(2) -0.001(2)
C46 0.016(2) 0.032(3) 0.051(3) 0.010(3) -0.001(2) -0.005(2)
C47 0.017(2) 0.028(3) 0.038(3) 0.009(2) -0.001(2) -0.002(2)
Tl2 0.01778(9) 0.02373(11) 0.02048(9) 0.00128(8) -0.00245(7) -0.00361(8)
P4 0.0213(6) 0.0285(8) 0.0163(6) -0.0002(5) -0.0008(5) 0.0001(6)
P5 0.0146(6) 0.0173(7) 0.0211(6) 0.0055(5) -0.0032(5) -0.0022(5)
P6 0.0167(6) 0.0259(7) 0.0249(7) 0.0065(6) -0.0031(5) 0.0010(5)
B2 0.029(3) 0.019(3) 0.028(3) 0.007(2) -0.010(2) 0.001(2)
C48 0.039(3) 0.018(3) 0.041(3) 0.004(2) -0.021(2) 0.000(2)
C49 0.055(4) 0.029(3) 0.045(3) -0.008(3) -0.012(3) 0.001(3)
C50 0.060(4) 0.029(3) 0.052(4) -0.010(3) -0.022(3) 0.007(3)
C51 0.054(4) 0.027(3) 0.058(4) -0.004(3) -0.028(3) 0.002(3)
C52 0.058(4) 0.021(3) 0.047(3) 0.005(2) -0.026(3) -0.004(3)
C53 0.048(3) 0.010(3) 0.078(4) 0.011(3) -0.036(3) -0.008(2)
C54 0.092(7) 0.060(6) 0.076(5) -0.038(4) -0.002(5) -0.007(5)
C55 0.080(5) 0.033(4) 0.058(4) -0.006(3) -0.012(4) -0.018(4)
C56 0.036(3) 0.026(3) 0.023(2) -0.002(2) -0.003(2) 0.005(2)
C57 0.025(2) 0.018(2) 0.024(2) 0.0031(19) -0.006(2) -0.0049(19)
C58 0.026(3) 0.024(3) 0.025(2) 0.004(2) -0.006(2) -0.001(2)
C59 0.023(2) 0.067(4) 0.016(2) 0.013(2) 0.003(2) 0.007(2)
C60 0.046(4) 0.079(5) 0.033(3) 0.016(3) 0.017(3) 0.030(3)
C61 0.050(4) 0.135(7) 0.049(4) 0.044(4) 0.022(4) 0.044(4)
C62 0.035(4) 0.160(7) 0.048(4) 0.048(5) 0.015(3) 0.026(4)
C63 0.028(3) 0.152(7) 0.038(4) 0.035(4) 0.002(3) -0.001(4)
C64 0.027(3) 0.084(5) 0.027(3) 0.017(3) -0.001(2) -0.006(3)
C65 0.019(2) 0.031(3) 0.016(2) 0.0001(19) 0.0037(18) 0.001(2)
C66 0.042(3) 0.031(3) 0.024(2) -0.003(2) -0.007(2) 0.001(3)
C67 0.049(4) 0.049(3) 0.026(3) 0.006(3) -0.013(3) -0.002(3)
C68 0.029(3) 0.043(3) 0.030(3) 0.010(2) 0.000(2) 0.007(2)
C69 0.039(3) 0.033(3) 0.038(3) 0.004(2) 0.005(3) 0.005(3)
C70 0.038(3) 0.031(3) 0.029(3) -0.002(2) -0.002(2) -0.004(2)
C71 0.015(2) 0.016(2) 0.023(2) 0.0035(18) -0.0056(18) -0.0039(18)
C72 0.028(3) 0.021(3) 0.023(2) 0.0014(19) -0.004(2) 0.002(2)
C73 0.034(3) 0.025(3) 0.026(3) 0.006(2) -0.006(2) 0.002(2)
C74 0.027(3) 0.033(3) 0.035(3) 0.009(2) -0.003(2) 0.008(2)
C75 0.028(3) 0.039(3) 0.040(3) 0.011(3) 0.007(2) 0.013(3)
C76 0.024(3) 0.037(3) 0.029(3) 0.006(2) 0.002(2) 0.006(2)
C77 0.017(2) 0.025(3) 0.025(2) 0.0091(19) -0.0009(19) 0.003(2)
C78 0.031(3) 0.050(4) 0.029(3) 0.010(3) -0.001(2) -0.012(3)
C79 0.034(3) 0.058(4) 0.040(3) 0.023(3) 0.004(3) -0.009(3)
C80 0.028(3) 0.071(5) 0.032(3) 0.016(3) 0.010(2) 0.005(3)
C81 0.036(3) 0.083(5) 0.028(3) -0.003(3) 0.011(3) -0.008(3)
C82 0.028(3) 0.054(4) 0.030(3) -0.008(3) 0.007(2) -0.008(3)
C83 0.017(2) 0.035(3) 0.024(2) 0.003(2) 0.0000(19) 0.002(2)
C84 0.026(3) 0.041(3) 0.031(3) 0.009(2) -0.001(2) -0.004(2)
C85 0.027(3) 0.056(4) 0.034(3) 0.016(3) 0.004(2) -0.005(3)
C86 0.029(3) 0.072(4) 0.029(3) 0.007(3) 0.003(2) -0.005(3)
C87 0.039(4) 0.064(4) 0.031(3) -0.005(3) 0.002(3) -0.005(3)
C88 0.027(3) 0.039(3) 0.032(3) -0.001(2) 0.005(2) -0.002(2)
C89 0.020(2) 0.039(3) 0.025(3) 0.009(2) -0.003(2) 0.007(2)
C90 0.038(3) 0.041(3) 0.063(4) 0.004(3) -0.011(3) 0.013(3)
C91 0.050(4) 0.067(5) 0.068(5) 0.000(4) -0.002(4) 0.032(3)
C92 0.038(3) 0.084(5) 0.044(4) 0.011(3) 0.002(3) 0.025(3)
C93 0.026(3) 0.076(4) 0.041(3) 0.026(3) 0.005(3) 0.012(3)
C94 0.021(2) 0.052(4) 0.025(3) 0.016(2) -0.001(2) 0.004(2)
C95 0.082(6) 0.072(6) 0.104(7) -0.006(5) 0.021(5) 0.008(5)
C96 0.090(6) 0.075(7) 0.104(7) -0.009(5) 0.013(5) 0.009(5)
C97 0.071(5) 0.069(6) 0.097(6) -0.027(5) 0.000(4) -0.016(4)
C98 0.079(5) 0.061(6) 0.116(7) -0.005(5) -0.005(5) -0.014(4)
C99 0.073(5) 0.048(5) 0.107(6) 0.007(4) 0.009(5) -0.006(4)
C100 0.086(6) 0.068(6) 0.121(7) 0.013(5) 0.030(5) 0.016(5)

loop_
_atom_type_symbol
_atom_type_description
_atom_type_scat_dispersion_real
_atom_type_scat_dispersion_imag
_atom_type_scat_source
C C 0.0033 0.0016 'International Tables Vol C Tables 4.2.6.8 and 6.1.1.4'
H H 0.0000 0.0000 'International Tables Vol C Tables 4.2.6.8 and 6.1.1.4'
B B 0.0013 0.0007 'International Tables Vol C Tables 4.2.6.8 and 6.1.1.4'
P P 0.1023 0.0942 'International Tables Vol C Tables 4.2.6.8 and 6.1.1.4'
Tl Tl -2.8358 9.6688 'International Tables Vol C Tables 4.2.6.8 and 6.1.1.4'

loop_
_geom_angle_atom_site_label_1
_geom_angle_atom_site_label_2
_geom_angle_atom_site_label_3
_geom_angle
_geom_angle_site_symmetry_3
P1 Tl1 P2 73.14(4) .
P1 Tl1 P3 74.07(4) .
P2 Tl1 P3 74.02(4) .
C18 P1 C9 104.4(2) .
C18 P1 C12 100.6(2) .
C9 P1 C12 107.2(2) .
C18 P1 Tl1 120.03(15) .
C9 P1 Tl1 121.23(17) .
C12 P1 Tl1 100.59(16) .
C10 P2 C24 106.1(2) .
C10 P2 C30 102.9(2) .
C24 P2 C30 101.1(2) .
C10 P2 Tl1 119.20(16) .
C24 P2 Tl1 102.66(17) .
C30 P2 Tl1 122.41(16) .
C11 P3 C36 107.1(2) .
C11 P3 C42 102.1(2) .
C36 P3 C42 101.2(2) .
C11 P3 Tl1 118.93(16) .
C36 P3 Tl1 100.46(16) .
C42 P3 Tl1 124.53(17) .
C1 B1 C9 105.1(4) .
C1 B1 C11 106.9(4) .
C9 B1 C11 112.0(4) .
C1 B1 C10 108.0(4) .
C9 B1 C10 113.3(4) .
C11 B1 C10 111.2(4) .
C2 C1 C6 114.9(4) .
C2 C1 B1 123.1(4) .
C6 C1 B1 121.9(4) .
C1 C2 C3 123.3(5) .
C1 C2 H2A 118.4 .
C3 C2 H2A 118.4 .
C4 C3 C2 118.8(5) .
C4 C3 C7 120.5(5) .
C2 C3 C7 120.6(5) .
C3 C4 C5 120.4(5) .
C3 C4 H4A 119.8 .
C5 C4 H4A 119.8 .
C6 C5 C4 118.5(5) .
C6 C5 C8 121.0(5) .
C4 C5 C8 120.4(5) .
C5 C6 C1 123.9(5) .
C5 C6 H6A 118.0 .
C1 C6 H6A 118.0 .
C3 C7 H7A 109.5 .
C3 C7 H7B 109.5 .
H7A C7 H7B 109.5 .
C3 C7 H7C 109.5 .
H7A C7 H7C 109.5 .
H7B C7 H7C 109.5 .
C5 C8 H8A 109.5 .
C5 C8 H8B 109.5 .
H8A C8 H8B 109.5 .
C5 C8 H8C 109.5 .
H8A C8 H8C 109.5 .
H8B C8 H8C 109.5 .
B1 C9 P1 119.2(3) .
B1 C9 H9A 107.5 .
P1 C9 H9A 107.5 .
B1 C9 H9B 107.5 .
P1 C9 H9B 107.5 .
H9A C9 H9B 107.0 .
B1 C10 P2 120.4(3) .
B1 C10 H10A 107.2 .
P2 C10 H10A 107.2 .
B1 C10 H10C 107.2 .
P2 C10 H10C 107.2 .
H10A C10 H10C 106.9 .
B1 C11 P3 120.9(3) .
B1 C11 H11A 107.1 .
P3 C11 H11A 107.1 .
B1 C11 H11B 107.1 .
P3 C11 H11B 107.1 .
H11A C11 H11B 106.8 .
C13 C12 C17 118.7(5) .
C13 C12 P1 124.6(4) .
C17 C12 P1 116.8(4) .
C14 C13 C12 120.3(5) .
C14 C13 H13A 119.9 .
C12 C13 H13A 119.9 .
C15 C14 C13 120.8(5) .
C15 C14 H14A 119.6 .
C13 C14 H14A 119.6 .
C14 C15 C16 119.6(5) .
C14 C15 H15A 120.2 .
C16 C15 H15A 120.2 .
C15 C16 C17 120.0(5) .
C15 C16 H16A 120.0 .
C17 C16 H16A 120.0 .
C16 C17 C12 120.6(5) .
C16 C17 H17A 119.7 .
C12 C17 H17A 119.7 .
C23 C18 C19 117.1(5) .
C23 C18 P1 120.5(4) .
C19 C18 P1 122.2(4) .
C20 C19 C18 120.9(5) .
C20 C19 H19A 119.5 .
C18 C19 H19A 119.5 .
C21 C20 C19 121.1(5) .
C21 C20 H20A 119.4 .
C19 C20 H20A 119.4 .
C20 C21 C22 119.0(6) .
C20 C21 H21A 120.5 .
C22 C21 H21A 120.5 .
C21 C22 C23 120.0(6) .
C21 C22 H22A 120.0 .
C23 C22 H22A 120.0 .
C18 C23 C22 121.8(6) .
C18 C23 H23A 119.1 .
C22 C23 H23A 119.1 .
C25 C24 C29 117.9(5) .
C25 C24 P2 124.6(4) .
C29 C24 P2 117.5(4) .
C26 C25 C24 120.8(5) .
C26 C25 H25A 119.6 .
C24 C25 H25A 119.6 .
C27 C26 C25 120.3(6) .
C27 C26 H26A 119.8 .
C25 C26 H26A 119.8 .
C26 C27 C28 120.0(6) .
C26 C27 H27A 120.0 .
C28 C27 H27A 120.0 .
C27 C28 C29 119.8(5) .
C27 C28 H28A 120.1 .
C29 C28 H28A 120.1 .
C28 C29 C24 121.2(6) .
C28 C29 H29A 119.4 .
C24 C29 H29A 119.4 .
C35 C30 C31 118.1(5) .
C35 C30 P2 120.3(4) .
C31 C30 P2 121.4(4) .
C32 C31 C30 120.9(5) .
C32 C31 H31A 119.6 .
C30 C31 H31A 119.6 .
C31 C32 C33 120.2(5) .
C31 C32 H32A 119.9 .
C33 C32 H32A 119.9 .
C32 C33 C34 120.1(5) .
C32 C33 H33A 119.9 .
C34 C33 H33A 119.9 .
C33 C34 C35 119.6(5) .
C33 C34 H34A 120.2 .
C35 C34 H34A 120.2 .
C34 C35 C30 121.0(5) .
C34 C35 H35A 119.5 .
C30 C35 H35A 119.5 .
C41 C36 C37 117.8(5) .
C41 C36 P3 118.2(4) .
C37 C36 P3 124.0(4) .
C38 C37 C36 120.6(5) .
C38 C37 H37A 119.7 .
C36 C37 H37A 119.7 .
C37 C38 C39 120.8(5) .
C37 C38 H38A 119.6 .
C39 C38 H38A 119.6 .
C38 C39 C40 119.2(5) .
C38 C39 H39A 120.4 .
C40 C39 H39A 120.4 .
C41 C40 C39 120.0(5) .
C41 C40 H40A 120.0 .
C39 C40 H40A 120.0 .
C40 C41 C36 121.7(5) .
C40 C41 H41A 119.2 .
C36 C41 H41A 119.2 .
C43 C42 C47 117.6(5) .
C43 C42 P3 122.7(4) .
C47 C42 P3 119.3(4) .
C42 C43 C44 121.3(6) .
C42 C43 H43A 119.4 .
C44 C43 H43A 119.4 .
C45 C44 C43 120.2(7) .
C45 C44 H44A 119.9 .
C43 C44 H44A 119.9 .
C46 C45 C44 119.3(6) .
C46 C45 H45A 120.3 .
C44 C45 H45A 120.3 .
C45 C46 C47 119.9(6) .
C45 C46 H46A 120.0 .
C47 C46 H46A 120.0 .
C42 C47 C46 121.6(5) .
C42 C47 H47A 119.2 .
C46 C47 H47A 119.2 .
P4 Tl2 P5 75.58(4) .
P4 Tl2 P6 73.07(4) .
P5 Tl2 P6 74.19(4) .
P4 Tl2 Tl2 113.38(3) 3_666
P5 Tl2 Tl2 80.39(3) 3_666
P6 Tl2 Tl2 151.29(3) 3_666
C56 P4 C59 107.5(3) .
C56 P4 C65 106.7(3) .
C59 P4 C65 101.8(2) .
C56 P4 Tl2 120.26(18) .
C59 P4 Tl2 110.4(2) .
C65 P4 Tl2 108.57(18) .
C57 P5 C77 107.0(3) .
C57 P5 C71 105.8(2) .
C77 P5 C71 102.5(2) .
C57 P5 Tl2 116.07(18) .
C77 P5 Tl2 104.79(17) .
C71 P5 Tl2 119.24(16) .
C58 P6 C89 107.0(3) .
C58 P6 C83 107.3(3) .
C89 P6 C83 101.5(2) .
C58 P6 Tl2 120.46(18) .
C89 P6 Tl2 100.3(2) .
C83 P6 Tl2 117.6(2) .
C57 B2 C48 105.1(4) .
C57 B2 C56 112.7(5) .
C48 B2 C56 109.7(5) .
C57 B2 C58 112.2(5) .
C48 B2 C58 107.5(4) .
C56 B2 C58 109.5(4) .
C49 C48 C53 118.0(6) .
C49 C48 B2 123.4(6) .
C53 C48 B2 118.4(6) .
C50 C49 C48 122.3(7) .
C50 C49 H49A 118.8 .
C48 C49 H49A 118.8 .
C49 C50 C51 118.1(7) .
C49 C50 C54 119.9(8) .
C51 C50 C54 122.1(7) .
C52 C51 C50 121.3(6) .
C52 C51 H51A 119.4 .
C50 C51 H51A 119.4 .
C51 C52 C53 121.7(7) .
C51 C52 C55 119.5(6) .
C53 C52 C55 118.7(7) .
C52 C53 C48 118.7(7) .
C52 C53 H53A 120.7 .
C48 C53 H53A 120.7 .
C50 C54 H54A 109.5 .
C50 C54 H54B 109.5 .
H54A C54 H54B 109.5 .
C50 C54 H54C 109.5 .
H54A C54 H54C 109.5 .
H54B C54 H54C 109.5 .
C52 C55 H55A 109.5 .
C52 C55 H55B 109.5 .
H55A C55 H55B 109.5 .
C52 C55 H55C 109.5 .
H55A C55 H55C 109.5 .
H55B C55 H55C 109.5 .
B2 C56 P4 116.9(4) .
B2 C56 H56A 108.1 .
P4 C56 H56A 108.1 .
B2 C56 H56B 108.1 .
P4 C56 H56B 108.1 .
H56A C56 H56B 107.3 .
B2 C57 P5 121.4(4) .
B2 C57 H57A 107.0 .
P5 C57 H57A 107.0 .
B2 C57 H57B 107.0 .
P5 C57 H57B 107.0 .
H57A C57 H57B 106.7 .
B2 C58 P6 116.8(4) .
B2 C58 H58A 108.1 .
P6 C58 H58A 108.1 .
B2 C58 H58B 108.1 .
P6 C58 H58B 108.1 .
H58A C58 H58B 107.3 .
C60 C59 C64 119.4(6) .
C60 C59 P4 122.4(6) .
C64 C59 P4 118.0(5) .
C59 C60 C61 118.3(9) .
C59 C60 H60A 120.9 .
C61 C60 H60A 120.9 .
C62 C61 C60 120.8(10) .
C62 C61 H61A 119.6 .
C60 C61 H61A 119.6 .
C63 C62 C61 121.5(8) .
C63 C62 H62A 119.3 .
C61 C62 H62A 119.3 .
C62 C63 C64 118.7(10) .
C62 C63 H63A 120.6 .
C64 C63 H63A 120.6 .
C59 C64 C63 121.2(9) .
C59 C64 H64A 119.4 .
C63 C64 H64A 119.4 .
C66 C65 C70 117.9(5) .
C66 C65 P4 124.4(5) .
C70 C65 P4 117.7(4) .
C65 C66 C67 121.2(6) .
C65 C66 H66A 119.4 .
C67 C66 H66A 119.4 .
C68 C67 C66 119.9(6) .
C68 C67 H67A 120.0 .
C66 C67 H67A 120.0 .
C69 C68 C67 119.5(6) .
C69 C68 H68A 120.2 .
C67 C68 H68A 120.2 .
C68 C69 C70 120.1(6) .
C68 C69 H69A 119.9 .
C70 C69 H69A 119.9 .
C65 C70 C69 121.3(6) .
C65 C70 H70A 119.3 .
C69 C70 H70A 119.3 .
C76 C71 C72 118.3(5) .
C76 C71 P5 122.9(4) .
C72 C71 P5 118.6(4) .
C73 C72 C71 121.4(5) .
C73 C72 H72A 119.3 .
C71 C72 H72A 119.3 .
C72 C73 C74 119.5(5) .
C72 C73 H73A 120.2 .
C74 C73 H73A 120.2 .
C75 C74 C73 119.6(5) .
C75 C74 H74A 120.2 .
C73 C74 H74A 120.2 .
C74 C75 C76 120.3(6) .
C74 C75 H75A 119.9 .
C76 C75 H75A 119.9 .
C71 C76 C75 121.0(5) .
C71 C76 H76A 119.5 .
C75 C76 H76A 119.5 .
C82 C77 C78 117.2(5) .
C82 C77 P5 118.8(4) .
C78 C77 P5 124.0(4) .
C79 C78 C77 120.9(6) .
C79 C78 H78A 119.6 .
C77 C78 H78A 119.6 .
C80 C79 C78 120.7(6) .
C80 C79 H79A 119.7 .
C78 C79 H79A 119.7 .
C81 C80 C79 119.8(6) .
C81 C80 H80A 120.1 .
C79 C80 H80A 120.1 .
C80 C81 C82 119.7(7) .
C80 C81 H81A 120.1 .
C82 C81 H81A 120.1 .
C77 C82 C81 121.7(6) .
C77 C82 H82A 119.1 .
C81 C82 H82A 119.1 .
C84 C83 C88 118.4(5) .
C84 C83 P6 122.6(5) .
C88 C83 P6 119.0(5) .
C83 C84 C85 120.5(6) .
C83 C84 H84A 119.7 .
C85 C84 H84A 119.7 .
C86 C85 C84 120.7(7) .
C86 C85 H85A 119.6 .
C84 C85 H85A 119.6 .
C85 C86 C87 119.6(6) .
C85 C86 H86A 120.2 .
C87 C86 H86A 120.2 .
C86 C87 C88 120.4(7) .
C86 C87 H87A 119.8 .
C88 C87 H87A 119.8 .
C83 C88 C87 120.5(6) .
C83 C88 H88A 119.8 .
C87 C88 H88A 119.8 .
C90 C89 C94 118.1(6) .
C90 C89 P6 123.5(5) .
C94 C89 P6 118.4(5) .
C89 C90 C91 121.0(7) .
C89 C90 H90A 119.5 .
C91 C90 H90A 119.5 .
C92 C91 C90 118.7(8) .
C92 C91 H91A 120.6 .
C90 C91 H91A 120.6 .
C93 C92 C91 120.8(7) .
C93 C92 H92A 119.6 .
C91 C92 H92A 119.6 .
C92 C93 C94 119.9(7) .
C92 C93 H93A 120.0 .
C94 C93 H93A 120.0 .
C89 C94 C93 121.4(7) .
C89 C94 H94A 119.3 .
C93 C94 H94A 119.3 .
C100 C95 C96 119.0(11) .
C100 C95 H95A 120.5 .
C96 C95 H95A 120.5 .
C97 C96 C95 119.5(11) .
C97 C96 H96A 120.3 .
C95 C96 H96A 120.3 .
C98 C97 C96 119.1(11) .
C98 C97 H97A 120.5 .
C96 C97 H97A 120.5 .
C99 C98 C97 117.9(12) .
C99 C98 H98A 121.1 .
C97 C98 H98A 121.1 .
C98 C99 C100 124.3(11) .
C98 C99 H99A 117.8 .
C100 C99 H99A 117.8 .
C95 C100 C99 120.1(12) .
C95 C100 H10B 119.9 .
C99 C100 H10B 119.9 .

loop_
_geom_bond_atom_site_label_1
_geom_bond_atom_site_label_2
_geom_bond_distance
_geom_bond_site_symmetry_2
Tl1 P1 2.9668(13) .
Tl1 P2 2.9777(13) .
Tl1 P3 2.9918(13) .
P1 C18 1.828(5) .
P1 C9 1.828(5) .
P1 C12 1.833(5) .
P2 C10 1.828(5) .
P2 C24 1.831(5) .
P2 C30 1.835(5) .
P3 C11 1.827(5) .
P3 C36 1.829(5) .
P3 C42 1.837(5) .
B1 C1 1.646(7) .
B1 C9 1.658(7) .
B1 C11 1.660(7) .
B1 C10 1.670(7) .
C1 C2 1.396(7) .
C1 C6 1.405(7) .
C2 C3 1.409(7) .
C2 H2A 0.9500 .
C3 C4 1.385(8) .
C3 C7 1.507(7) .
C4 C5 1.396(8) .
C4 H4A 0.9500 .
C5 C6 1.392(7) .
C5 C8 1.504(8) .
C6 H6A 0.9500 .
C7 H7A 0.9800 .
C7 H7B 0.9800 .
C7 H7C 0.9800 .
C8 H8A 0.9800 .
C8 H8B 0.9800 .
C8 H8C 0.9800 .
C9 H9A 0.9900 .
C9 H9B 0.9900 .
C10 H10A 0.9900 .
C10 H10C 0.9900 .
C11 H11A 0.9900 .
C11 H11B 0.9900 .
C12 C13 1.393(7) .
C12 C17 1.399(7) .
C13 C14 1.388(7) .
C13 H13A 0.9500 .
C14 C15 1.382(8) .
C14 H14A 0.9500 .
C15 C16 1.383(8) .
C15 H15A 0.9500 .
C16 C17 1.392(7) .
C16 H16A 0.9500 .
C17 H17A 0.9500 .
C18 C23 1.376(7) .
C18 C19 1.405(7) .
C19 C20 1.375(8) .
C19 H19A 0.9500 .
C20 C21 1.370(8) .
C20 H20A 0.9500 .
C21 C22 1.378(9) .
C21 H21A 0.9500 .
C22 C23 1.389(9) .
C22 H22A 0.9500 .
C23 H23A 0.9500 .
C24 C25 1.391(7) .
C24 C29 1.393(7) .
C25 C26 1.390(8) .
C25 H25A 0.9500 .
C26 C27 1.374(8) .
C26 H26A 0.9500 .
C27 C28 1.376(9) .
C27 H27A 0.9500 .
C28 C29 1.391(8) .
C28 H28A 0.9500 .
C29 H29A 0.9500 .
C30 C35 1.392(7) .
C30 C31 1.394(7) .
C31 C32 1.378(8) .
C31 H31A 0.9500 .
C32 C33 1.378(8) .
C32 H32A 0.9500 .
C33 C34 1.379(8) .
C33 H33A 0.9500 .
C34 C35 1.389(8) .
C34 H34A 0.9500 .
C35 H35A 0.9500 .
C36 C41 1.399(7) .
C36 C37 1.401(7) .
C37 C38 1.381(7) .
C37 H37A 0.9500 .
C38 C39 1.389(8) .
C38 H38A 0.9500 .
C39 C40 1.393(8) .
C39 H39A 0.9500 .
C40 C41 1.374(8) .
C40 H40A 0.9500 .
C41 H41A 0.9500 .
C42 C43 1.364(8) .
C42 C47 1.371(7) .
C43 C44 1.392(9) .
C43 H43A 0.9500 .
C44 C45 1.363(9) .
C44 H44A 0.9500 .
C45 C46 1.362(9) .
C45 H45A 0.9500 .
C46 C47 1.389(7) .
C46 H46A 0.9500 .
C47 H47A 0.9500 .
Tl2 P4 2.8995(14) .
Tl2 P5 2.9120(13) .
Tl2 P6 2.9153(15) .
Tl2 Tl2 3.5340(6) 3_666
P4 C56 1.812(6) .
P4 C59 1.832(6) .
P4 C65 1.833(5) .
P5 C57 1.820(5) .
P5 C77 1.826(5) .
P5 C71 1.840(5) .
P6 C58 1.822(6) .
P6 C89 1.829(6) .
P6 C83 1.839(5) .
B2 C57 1.655(8) .
B2 C48 1.655(9) .
B2 C56 1.663(9) .
B2 C58 1.681(8) .
C48 C49 1.438(9) .
C48 C53 1.442(10) .
C49 C50 1.414(9) .
C49 H49A 0.9500 .
C50 C51 1.424(11) .
C50 C54 1.530(11) .
C51 C52 1.378(10) .
C51 H51A 0.9500 .
C52 C53 1.436(9) .
C52 C55 1.493(11) .
C53 H53A 0.9500 .
C54 H54A 0.9800 .
C54 H54B 0.9800 .
C54 H54C 0.9800 .
C55 H55A 0.9800 .
C55 H55B 0.9800 .
C55 H55C 0.9800 .
C56 H56A 0.9900 .
C56 H56B 0.9900 .
C57 H57A 0.9900 .
C57 H57B 0.9900 .
C58 H58A 0.9900 .
C58 H58B 0.9900 .
C59 C60 1.389(10) .
C59 C64 1.390(10) .
C60 C61 1.413(10) .
C60 H60A 0.9500 .
C61 C62 1.362(15) .
C61 H61A 0.9500 .
C62 C63 1.358(15) .
C62 H62A 0.9500 .
C63 C64 1.397(9) .
C63 H63A 0.9500 .
C64 H64A 0.9500 .
C65 C66 1.379(8) .
C65 C70 1.385(8) .
C66 C67 1.391(8) .
C66 H66A 0.9500 .
C67 C68 1.381(10) .
C67 H67A 0.9500 .
C68 C69 1.371(9) .
C68 H68A 0.9500 .
C69 C70 1.386(9) .
C69 H69A 0.9500 .
C70 H70A 0.9500 .
C71 C76 1.388(8) .
C71 C72 1.393(7) .
C72 C73 1.389(8) .
C72 H72A 0.9500 .
C73 C74 1.395(8) .
C73 H73A 0.9500 .
C74 C75 1.384(8) .
C74 H74A 0.9500 .
C75 C76 1.390(8) .
C75 H75A 0.9500 .
C76 H76A 0.9500 .
C77 C82 1.383(8) .
C77 C78 1.392(8) .
C78 C79 1.376(8) .
C78 H78A 0.9500 .
C79 C80 1.371(10) .
C79 H79A 0.9500 .
C80 C81 1.361(10) .
C80 H80A 0.9500 .
C81 C82 1.389(8) .
C81 H81A 0.9500 .
C82 H82A 0.9500 .
C83 C84 1.386(8) .
C83 C88 1.387(8) .
C84 C85 1.393(8) .
C84 H84A 0.9500 .
C85 C86 1.364(10) .
C85 H85A 0.9500 .
C86 C87 1.373(10) .
C86 H86A 0.9500 .
C87 C88 1.397(9) .
C87 H87A 0.9500 .
C88 H88A 0.9500 .
C89 C90 1.373(9) .
C89 C94 1.385(9) .
C90 C91 1.419(10) .
C90 H90A 0.9500 .
C91 C92 1.379(12) .
C91 H91A 0.9500 .
C92 C93 1.356(12) .
C92 H92A 0.9500 .
C93 C94 1.392(8) .
C93 H93A 0.9500 .
C94 H94A 0.9500 .
C95 C100 1.326(13) .
C95 C96 1.426(15) .
C95 H95A 0.9500 .
C96 C97 1.420(15) .
C96 H96A 0.9500 .
C97 C98 1.398(14) .
C97 H97A 0.9500 .
C98 C99 1.333(14) .
C98 H98A 0.9500 .
C99 C100 1.382(14) .
C99 H99A 0.9500 .
C100 H10B 0.9500 .

loop_
_geom_torsion_atom_site_label_1
_geom_torsion_atom_site_label_2
_geom_torsion_atom_site_label_3
_geom_torsion_atom_site_label_4
_geom_torsion
C9 B1 C1 C2 -84.7(6)
C11 B1 C1 C2 156.2(5)
C10 B1 C1 C2 36.5(6)
C9 B1 C1 C6 91.5(6)
C11 B1 C1 C6 -27.6(6)
C10 B1 C1 C6 -147.3(5)
C6 C1 C2 C3 3.2(7)
B1 C1 C2 C3 179.6(5)
C1 C2 C3 C4 -1.8(8)
C1 C2 C3 C7 178.5(5)
C2 C3 C4 C5 -0.4(9)
C7 C3 C4 C5 179.3(6)
C3 C4 C5 C6 0.9(10)
C3 C4 C5 C8 -177.7(6)
C4 C5 C6 C1 0.7(10)
C8 C5 C6 C1 179.2(6)
C2 C1 C6 C5 -2.6(8)
B1 C1 C6 C5 -179.1(5)
C1 B1 C9 P1 -168.1(3)
C11 B1 C9 P1 -52.5(5)
C10 B1 C9 P1 74.2(5)
C18 P1 C9 B1 -158.5(4)
C12 P1 C9 B1 95.3(4)
Tl1 P1 C9 B1 -19.0(4)
C1 B1 C10 P2 -164.6(3)
C9 B1 C10 P2 -48.7(5)
C11 B1 C10 P2 78.4(5)
C24 P2 C10 B1 91.0(4)
C30 P2 C10 B1 -163.3(4)
Tl1 P2 C10 B1 -24.1(4)
C1 B1 C11 P3 -167.2(3)
C9 B1 C11 P3 78.2(5)
C10 B1 C11 P3 -49.6(5)
C36 P3 C11 B1 90.3(4)
C42 P3 C11 B1 -163.8(4)
Tl1 P3 C11 B1 -22.5(4)
C18 P1 C12 C13 -105.6(5)
C9 P1 C12 C13 3.2(5)
Tl1 P1 C12 C13 130.8(4)
C18 P1 C12 C17 74.4(4)
C9 P1 C12 C17 -176.8(4)
Tl1 P1 C12 C17 -49.2(4)
C17 C12 C13 C14 0.3(8)
P1 C12 C13 C14 -179.7(5)
C12 C13 C14 C15 0.3(9)
C13 C14 C15 C16 -0.5(10)
C14 C15 C16 C17 0.1(9)
C15 C16 C17 C12 0.4(9)
C13 C12 C17 C16 -0.6(8)
P1 C12 C17 C16 179.3(4)
C9 P1 C18 C23 110.2(5)
C12 P1 C18 C23 -138.8(5)
Tl1 P1 C18 C23 -30.0(5)
C9 P1 C18 C19 -64.2(5)
C12 P1 C18 C19 46.8(5)
Tl1 P1 C18 C19 155.7(4)
C23 C18 C19 C20 2.1(8)
P1 C18 C19 C20 176.7(4)
C18 C19 C20 C21 -1.7(9)
C19 C20 C21 C22 -0.1(10)
C20 C21 C22 C23 1.4(12)
C19 C18 C23 C22 -0.8(10)
P1 C18 C23 C22 -175.5(6)
C21 C22 C23 C18 -0.9(12)
C10 P2 C24 C25 -1.9(5)
C30 P2 C24 C25 -109.0(5)
Tl1 P2 C24 C25 123.9(5)
C10 P2 C24 C29 179.6(4)
C30 P2 C24 C29 72.6(5)
Tl1 P2 C24 C29 -54.5(4)
C29 C24 C25 C26 2.2(8)
P2 C24 C25 C26 -176.2(5)
C24 C25 C26 C27 -0.6(9)
C25 C26 C27 C28 -1.4(10)
C26 C27 C28 C29 1.6(10)
C27 C28 C29 C24 0.1(10)
C25 C24 C29 C28 -2.0(8)
P2 C24 C29 C28 176.6(5)
C10 P2 C30 C35 115.4(4)
C24 P2 C30 C35 -135.0(4)
Tl1 P2 C30 C35 -22.1(5)
C10 P2 C30 C31 -60.2(5)
C24 P2 C30 C31 49.3(5)
Tl1 P2 C30 C31 162.2(4)
C35 C30 C31 C32 0.1(8)
P2 C30 C31 C32 175.9(4)
C30 C31 C32 C33 -0.3(9)
C31 C32 C33 C34 -0.3(9)
C32 C33 C34 C35 1.1(8)
C33 C34 C35 C30 -1.3(8)
C31 C30 C35 C34 0.7(8)
P2 C30 C35 C34 -175.1(4)
C11 P3 C36 C41 -178.8(4)
C42 P3 C36 C41 74.7(4)
Tl1 P3 C36 C41 -54.0(4)
C11 P3 C36 C37 -2.0(5)
C42 P3 C36 C37 -108.5(4)
Tl1 P3 C36 C37 122.9(4)
C41 C36 C37 C38 2.1(7)
P3 C36 C37 C38 -174.7(4)
C36 C37 C38 C39 -2.2(8)
C37 C38 C39 C40 0.3(8)
C38 C39 C40 C41 1.7(8)
C39 C40 C41 C36 -1.8(8)
C37 C36 C41 C40 -0.1(8)
P3 C36 C41 C40 176.9(4)
C11 P3 C42 C43 -80.9(7)
C36 P3 C42 C43 29.5(7)
Tl1 P3 C42 C43 140.7(6)
C11 P3 C42 C47 91.8(5)
C36 P3 C42 C47 -157.8(4)
Tl1 P3 C42 C47 -46.6(5)
C47 C42 C43 C44 2.4(13)
P3 C42 C43 C44 175.3(7)
C42 C43 C44 C45 -1.4(16)
C43 C44 C45 C46 -0.9(14)
C44 C45 C46 C47 2.0(11)
C43 C42 C47 C46 -1.3(10)
P3 C42 C47 C46 -174.4(5)
C45 C46 C47 C42 -0.9(10)
C57 B2 C48 C49 109.1(6)
C56 B2 C48 C49 -12.3(7)
C58 B2 C48 C49 -131.2(6)
C57 B2 C48 C53 -65.8(6)
C56 B2 C48 C53 172.8(5)
C58 B2 C48 C53 53.9(7)
C53 C48 C49 C50 -0.9(10)
B2 C48 C49 C50 -175.8(6)
C48 C49 C50 C51 -0.6(10)
C48 C49 C50 C54 178.6(7)
C49 C50 C51 C52 2.1(10)
C54 C50 C51 C52 -177.1(7)
C50 C51 C52 C53 -2.1(10)
C50 C51 C52 C55 175.0(7)
C51 C52 C53 C48 0.5(9)
C55 C52 C53 C48 -176.6(6)
C49 C48 C53 C52 1.0(9)
B2 C48 C53 C52 176.2(5)
C57 B2 C56 P4 41.2(6)
C48 B2 C56 P4 157.9(4)
C58 B2 C56 P4 -84.4(5)
C59 P4 C56 B2 159.3(4)
C65 P4 C56 B2 -92.1(4)
Tl2 P4 C56 B2 31.9(5)
C48 B2 C57 P5 158.3(4)
C56 B2 C57 P5 -82.3(5)
C58 B2 C57 P5 41.8(6)
C77 P5 C57 B2 -83.0(5)
C71 P5 C57 B2 168.3(4)
Tl2 P5 C57 B2 33.5(5)
C57 B2 C58 P6 -77.5(5)
C48 B2 C58 P6 167.4(4)
C56 B2 C58 P6 48.4(6)
C89 P6 C58 B2 -85.4(5)
C83 P6 C58 B2 166.3(4)
Tl2 P6 C58 B2 28.0(5)
C56 P4 C59 C60 7.2(6)
C65 P4 C59 C60 -104.7(5)
Tl2 P4 C59 C60 140.1(5)
C56 P4 C59 C64 -168.9(4)
C65 P4 C59 C64 79.2(5)
Tl2 P4 C59 C64 -35.9(5)
C64 C59 C60 C61 2.0(9)
P4 C59 C60 C61 -174.0(5)
C59 C60 C61 C62 -0.3(11)
C60 C61 C62 C63 -2.6(12)
C61 C62 C63 C64 3.6(12)
C60 C59 C64 C63 -1.0(9)
P4 C59 C64 C63 175.2(5)
C62 C63 C64 C59 -1.8(10)
C56 P4 C65 C66 -12.2(6)
C59 P4 C65 C66 100.3(5)
Tl2 P4 C65 C66 -143.2(4)
C56 P4 C65 C70 168.2(4)
C59 P4 C65 C70 -79.2(5)
Tl2 P4 C65 C70 37.2(5)
C70 C65 C66 C67 -0.2(9)
P4 C65 C66 C67 -179.8(5)
C65 C66 C67 C68 0.9(10)
C66 C67 C68 C69 -0.5(10)
C67 C68 C69 C70 -0.6(10)
C66 C65 C70 C69 -0.9(9)
P4 C65 C70 C69 178.7(5)
C68 C69 C70 C65 1.3(9)
C57 P5 C71 C76 132.2(5)
C77 P5 C71 C76 20.2(5)
Tl2 P5 C71 C76 -94.9(5)
C57 P5 C71 C72 -53.2(5)
C77 P5 C71 C72 -165.2(4)
Tl2 P5 C71 C72 79.8(4)
C76 C71 C72 C73 -0.4(8)
P5 C71 C72 C73 -175.3(4)
C71 C72 C73 C74 0.7(9)
C72 C73 C74 C75 -0.8(9)
C73 C74 C75 C76 0.5(10)
C72 C71 C76 C75 0.1(9)
P5 C71 C76 C75 174.7(5)
C74 C75 C76 C71 -0.2(10)
C57 P5 C77 C82 150.0(5)
C71 P5 C77 C82 -99.0(5)
Tl2 P5 C77 C82 26.2(5)
C57 P5 C77 C78 -31.0(6)
C71 P5 C77 C78 80.0(5)
Tl2 P5 C77 C78 -154.8(5)
C82 C77 C78 C79 -1.5(10)
P5 C77 C78 C79 179.5(5)
C77 C78 C79 C80 2.0(11)
C78 C79 C80 C81 -1.7(11)
C79 C80 C81 C82 1.0(12)
C78 C77 C82 C81 0.8(10)
P5 C77 C82 C81 179.9(6)
C80 C81 C82 C77 -0.6(12)
C58 P6 C83 C84 25.7(5)
C89 P6 C83 C84 -86.4(5)
Tl2 P6 C83 C84 165.4(4)
C58 P6 C83 C88 -157.1(5)
C89 P6 C83 C88 90.8(5)
Tl2 P6 C83 C88 -17.4(5)
C88 C83 C84 C85 -0.2(9)
P6 C83 C84 C85 177.1(5)
C83 C84 C85 C86 0.6(10)
C84 C85 C86 C87 -0.5(10)
C85 C86 C87 C88 0.2(10)
C84 C83 C88 C87 -0.1(9)
P6 C83 C88 C87 -177.5(5)
C86 C87 C88 C83 0.2(10)
C58 P6 C89 C90 -27.0(6)
C83 P6 C89 C90 85.4(6)
Tl2 P6 C89 C90 -153.4(5)
C58 P6 C89 C94 153.1(4)
C83 P6 C89 C94 -94.5(5)
Tl2 P6 C89 C94 26.7(5)
C94 C89 C90 C91 -2.4(10)
P6 C89 C90 C91 177.7(6)
C89 C90 C91 C92 0.9(12)
C90 C91 C92 C93 1.0(12)
C91 C92 C93 C94 -1.3(11)
C90 C89 C94 C93 2.2(9)
P6 C89 C94 C93 -178.0(5)
C92 C93 C94 C89 -0.4(9)
C100 C95 C96 C97 -1.6(17)
C95 C96 C97 C98 -1.5(16)
C96 C97 C98 C99 2.6(15)
C97 C98 C99 C100 -0.8(17)
C96 C95 C100 C99 3.5(18)
C98 C99 C100 C95 -2.4(18)
